data_1565512
loop_
_publ_author_name
'Qi, Jing-Jing'
'Zhou, Jun-Su'
'Zhang, Yan'
'Fan, Yao-Yue'
'Zhou, Bin'
'Liu, Hong-Chun'
'Zhao, Jin-Xin'
'Yue, Jian-Min'

_publ_section_title
;
 Sublyratins A-O, Labdane-Type Diterpenoids from <i>Croton sublyratus</i>.
;
_journal_issue 11
_journal_name_full 'Journal of natural products'
_journal_page_first 2971
_journal_page_last 2980
_journal_paper_doi 10.1021/acs.jnatprod.1c00804
_journal_volume 84
_journal_year 2021
_chemical_absolute_configuration rmad
_chemical_formula_moiety 'C20 H28 O4'
_chemical_formula_sum 'C20 H28 O4'
_chemical_formula_weight 332.42
_space_group_crystal_system orthorhombic
_space_group_IT_number 19
_space_group_name_Hall 'P 2ac 2ab'
_space_group_name_H-M_alt 'P 21 21 21'
_atom_sites_solution_hydrogens geom
_atom_sites_solution_primary dual
_audit_creation_date 2020-09-03
_audit_creation_method
;
Olex2 1.2
(compiled 2018.05.29 svn.r3508 for OlexSys, GUI svn.r5506)
;
_cell_angle_alpha 90
_cell_angle_beta 90
_cell_angle_gamma 90
_cell_formula_units_Z 4
_cell_length_a 6.4145(2)
_cell_length_b 13.3715(3)
_cell_length_c 20.4357(5)
_cell_measurement_reflns_used 9706
_cell_measurement_temperature 150
_cell_measurement_theta_max 74.529
_cell_measurement_theta_min 6.622
_cell_volume 1752.80(8)
_computing_cell_refinement 'SAINT V8.40A (?, 2016)'
_computing_data_reduction 'SAINT V8.40A (?, 2016)'
_computing_molecular_graphics 'Olex2 (Dolomanov et al., 2009)'
_computing_publication_material 'Olex2 (Dolomanov et al., 2009)'
_computing_structure_refinement 'ShelXL (Sheldrick, 2015)'
_computing_structure_solution 'ShelXT (Sheldrick, 2015)'
_diffrn_ambient_temperature 150.0
_diffrn_measured_fraction_theta_full 0.997
_diffrn_measured_fraction_theta_max 0.995
_diffrn_measurement_device_type 'Bruker D8 VENTURE'
_diffrn_measurement_method '\f and \w scans'
_diffrn_radiation_type CuK\a
_diffrn_radiation_wavelength 1.54178
_diffrn_reflns_av_R_equivalents 0.0524
_diffrn_reflns_av_unetI/netI 0.0268
_diffrn_reflns_Laue_measured_fraction_full 0.997
_diffrn_reflns_Laue_measured_fraction_max 0.995
_diffrn_reflns_limit_h_max 8
_diffrn_reflns_limit_h_min -7
_diffrn_reflns_limit_k_max 16
_diffrn_reflns_limit_k_min -16
_diffrn_reflns_limit_l_max 25
_diffrn_reflns_limit_l_min -24
_diffrn_reflns_number 26680
_diffrn_reflns_point_group_measured_fraction_full 0.998
_diffrn_reflns_point_group_measured_fraction_max 0.996
_diffrn_reflns_theta_full 67.679
_diffrn_reflns_theta_max 74.694
_diffrn_reflns_theta_min 5.449
_diffrn_standards_number 0
_exptl_absorpt_coefficient_mu 0.692
_exptl_absorpt_correction_T_max 0.7538
_exptl_absorpt_correction_T_min 0.6507
_exptl_absorpt_correction_type multi-scan
_exptl_absorpt_process_details
'SADABS-2016/2 (Bruker,2016/2) was used for absorption correction. wR2(int) was 0.1600 before and 0.0730 after correction. The Ratio of minimum to maximum transmission is 0.8632. The \l/2 correction factor is Not present.'
_exptl_crystal_colour colourless
_exptl_crystal_colour_primary colourless
_exptl_crystal_density_diffrn 1.260
_exptl_crystal_description block
_exptl_crystal_F_000 720
_exptl_crystal_size_max 0.17
_exptl_crystal_size_mid 0.11
_exptl_crystal_size_min 0.09
_refine_diff_density_max 0.218
_refine_diff_density_min -0.188
_refine_diff_density_rms 0.040
_refine_ls_abs_structure_details
;
 Flack x determined using 1380 quotients [(I+)-(I-)]/[(I+)+(I-)]
 (Parsons, Flack and Wagner, Acta Cryst. B69 (2013) 249-259).
;
_refine_ls_abs_structure_Flack 0.05(7)
_refine_ls_extinction_method none
_refine_ls_goodness_of_fit_ref 1.056
_refine_ls_hydrogen_treatment constr
_refine_ls_matrix_type full
_refine_ls_number_parameters 222
_refine_ls_number_reflns 3569
_refine_ls_number_restraints 0
_refine_ls_restrained_S_all 1.056
_refine_ls_R_factor_all 0.0344
_refine_ls_R_factor_gt 0.0319
_refine_ls_shift/su_max 0.000
_refine_ls_shift/su_mean 0.000
_refine_ls_structure_factor_coef Fsqd
_refine_ls_weighting_details 'w=1/[\s^2^(Fo^2^)+(0.0454P)^2^+0.2741P] where P=(Fo^2^+2Fc^2^)/3'
_refine_ls_weighting_scheme calc
_refine_ls_wR_factor_gt 0.0803
_refine_ls_wR_factor_ref 0.0821
_reflns_Friedel_coverage 0.724
_reflns_Friedel_fraction_full 0.999
_reflns_Friedel_fraction_max 0.997
_reflns_number_gt 3384
_reflns_number_total 3569
_reflns_threshold_expression 'I > 2\s(I)'
_cod_data_source_file np1c00804_si_008.cif
_cod_data_source_block cu_22020637_0m
_cod_database_code 1565512
_shelx_shelxl_version_number 2018/3
_shelx_space_group_comment
;
The symmetry employed for this shelxl refinement is uniquely defined
by the following loop, which should always be used as a source of
symmetry information in preference to the above space-group names.
They are only intended as comments.
;
_shelx_estimated_absorpt_t_max 0.940
_shelx_estimated_absorpt_t_min 0.891
_olex2_refinement_description
;
1. Fixed Uiso
 At 1.2 times of:
  All C(H) groups, All C(H,H) groups
 At 1.5 times of:
  All C(H,H,H) groups, All O(H) groups
2.a Ternary CH refined with riding coordinates:
 C9(H9), C5(H5), C12(H12)
2.b Secondary CH2 refined with riding coordinates:
 C11(H11A,H11B), C1(H1A,H1B), C2(H2A,H2B), C3(H3A,H3B)
2.c Aromatic/amide H refined with riding coordinates:
 C7(H7), C14(H14)
2.d X=CH2 refined with riding coordinates:
 C15(H15A,H15B)
2.e Idealised Me refined as rotating group:
 C20(H20A,H20B,H20C), C18(H18A,H18B,H18C), C16(H16A,H16B,H16C), C19(H19A,H19B,
 H19C)
2.f Idealised tetrahedral OH refined as rotating group:
 O4(H4)
;
_olex2_submission_special_instructions 'No special instructions were received'

loop_
_space_group_symop_operation_xyz
'x, y, z'
'-x+1/2, -y, z+1/2'
'-x, y+1/2, -z+1/2'
'x+1/2, -y+1/2, -z'

loop_
_atom_site_label
_atom_site_type_symbol
_atom_site_fract_x
_atom_site_fract_y
_atom_site_fract_z
_atom_site_U_iso_or_equiv
_atom_site_adp_type
_atom_site_occupancy
_atom_site_site_symmetry_order
_atom_site_calc_flag
_atom_site_refinement_flags_posn
_atom_site_refinement_flags_adp
_atom_site_refinement_flags_occupancy
_atom_site_disorder_assembly
_atom_site_disorder_group
O4 O 0.3174(2) 0.49758(9) 0.48768(6) 0.0214(3) Uani 1 1 d . . . . .
H4 H 0.301592 0.458950 0.455649 0.032 Uiso 1 1 calc GR . . . .
O1 O 0.7655(2) 0.14223(9) 0.61378(6) 0.0241(3) Uani 1 1 d . . . . .
O3 O 0.7098(2) 0.47745(9) 0.42264(6) 0.0240(3) Uani 1 1 d . . . . .
O2 O 0.7667(2) 0.31891(9) 0.40217(6) 0.0262(3) Uani 1 1 d . . . . .
C6 C 0.7344(3) 0.23031(12) 0.60106(8) 0.0189(3) Uani 1 1 d . . . . .
C17 C 0.7338(3) 0.38231(13) 0.44266(8) 0.0197(3) Uani 1 1 d . . . . .
C13 C 0.4346(3) 0.58252(13) 0.46787(9) 0.0210(4) Uani 1 1 d . . . . .
C8 C 0.7216(3) 0.35865(12) 0.51470(8) 0.0181(3) Uani 1 1 d . . . . .
C9 C 0.6960(3) 0.44046(12) 0.56462(8) 0.0179(3) Uani 1 1 d . . . . .
H9 H 0.542894 0.448482 0.572278 0.021 Uiso 1 1 calc R . . . .
C7 C 0.7381(3) 0.26265(13) 0.53200(8) 0.0199(3) Uani 1 1 d . . . . .
H7 H 0.752583 0.213509 0.498737 0.024 Uiso 1 1 calc R . . . .
C14 C 0.3995(3) 0.66653(13) 0.51600(9) 0.0239(4) Uani 1 1 d . . . . .
H14 H 0.456900 0.729888 0.505139 0.029 Uiso 1 1 calc R . . . .
C20 C 1.0337(3) 0.40046(14) 0.62586(9) 0.0231(4) Uani 1 1 d . . . . .
H20A H 1.068574 0.333039 0.610563 0.035 Uiso 1 1 calc GR . . . .
H20B H 1.097017 0.411739 0.668882 0.035 Uiso 1 1 calc GR . . . .
H20C H 1.087355 0.449900 0.594721 0.035 Uiso 1 1 calc GR . . . .
C5 C 0.6875(3) 0.31053(13) 0.65185(8) 0.0184(3) Uani 1 1 d . . . . .
H5 H 0.534927 0.323922 0.646809 0.022 Uiso 1 1 calc R . . . .
C12 C 0.6718(3) 0.55859(13) 0.46825(9) 0.0208(4) Uani 1 1 d . . . . .
H12 H 0.743425 0.618739 0.449804 0.025 Uiso 1 1 calc R . . . .
C4 C 0.7123(3) 0.27690(13) 0.72465(8) 0.0216(4) Uani 1 1 d . . . . .
C11 C 0.7735(3) 0.53801(12) 0.53418(8) 0.0218(4) Uani 1 1 d . . . . .
H11A H 0.742885 0.594090 0.564318 0.026 Uiso 1 1 calc R . . . .
H11B H 0.926519 0.534371 0.528441 0.026 Uiso 1 1 calc R . . . .
C15 C 0.2971(3) 0.66015(14) 0.57144(9) 0.0268(4) Uani 1 1 d . . . . .
H15A H 0.236900 0.598312 0.584373 0.032 Uiso 1 1 calc R . . . .
H15B H 0.283083 0.717376 0.598644 0.032 Uiso 1 1 calc R . . . .
C10 C 0.7950(3) 0.41099(12) 0.63125(8) 0.0187(4) Uani 1 1 d . . . . .
C18 C 0.5528(3) 0.19443(15) 0.73961(9) 0.0283(4) Uani 1 1 d . . . . .
H18A H 0.415226 0.214855 0.723568 0.042 Uiso 1 1 calc GR . . . .
H18B H 0.546147 0.183441 0.786982 0.042 Uiso 1 1 calc GR . . . .
H18C H 0.595055 0.132360 0.717846 0.042 Uiso 1 1 calc GR . . . .
C16 C 0.3644(3) 0.61539(16) 0.39945(9) 0.0289(4) Uani 1 1 d . . . . .
H16A H 0.391632 0.561504 0.368087 0.043 Uiso 1 1 calc GR . . . .
H16B H 0.441911 0.675334 0.386419 0.043 Uiso 1 1 calc GR . . . .
H16C H 0.214873 0.630344 0.400108 0.043 Uiso 1 1 calc GR . . . .
C19 C 0.9307(3) 0.23747(15) 0.74191(9) 0.0263(4) Uani 1 1 d . . . . .
H19A H 0.972207 0.186518 0.709995 0.039 Uiso 1 1 calc GR . . . .
H19B H 0.928234 0.207954 0.785793 0.039 Uiso 1 1 calc GR . . . .
H19C H 1.030790 0.292817 0.740926 0.039 Uiso 1 1 calc GR . . . .
C1 C 0.7386(3) 0.49289(13) 0.68122(8) 0.0246(4) Uani 1 1 d . . . . .
H1A H 0.820908 0.553690 0.671362 0.030 Uiso 1 1 calc R . . . .
H1B H 0.589332 0.510049 0.676245 0.030 Uiso 1 1 calc R . . . .
C2 C 0.7789(4) 0.46218(14) 0.75188(9) 0.0281(4) Uani 1 1 d . . . . .
H2A H 0.929859 0.450377 0.758380 0.034 Uiso 1 1 calc R . . . .
H2B H 0.735272 0.516708 0.781650 0.034 Uiso 1 1 calc R . . . .
C3 C 0.6583(3) 0.36749(15) 0.76805(9) 0.0271(4) Uani 1 1 d . . . . .
H3A H 0.507387 0.381627 0.763795 0.033 Uiso 1 1 calc R . . . .
H3B H 0.685422 0.349569 0.814280 0.033 Uiso 1 1 calc R . . . .

loop_
_atom_site_aniso_label
_atom_site_aniso_U_11
_atom_site_aniso_U_22
_atom_site_aniso_U_33
_atom_site_aniso_U_23
_atom_site_aniso_U_13
_atom_site_aniso_U_12
O4 0.0257(7) 0.0196(6) 0.0190(6) -0.0009(5) 0.0003(5) -0.0043(5)
O1 0.0312(7) 0.0169(6) 0.0241(6) 0.0002(5) 0.0000(5) 0.0012(5)
O3 0.0310(7) 0.0224(6) 0.0187(6) 0.0015(5) 0.0047(5) 0.0030(5)
O2 0.0317(8) 0.0274(6) 0.0196(6) -0.0040(5) 0.0025(5) 0.0049(6)
C6 0.0179(8) 0.0173(8) 0.0216(8) -0.0020(6) -0.0006(7) -0.0015(7)
C17 0.0181(9) 0.0210(8) 0.0200(8) -0.0005(7) 0.0012(7) 0.0008(7)
C13 0.0256(10) 0.0184(8) 0.0189(9) 0.0021(6) 0.0016(7) -0.0006(7)
C8 0.0166(8) 0.0205(8) 0.0172(8) -0.0017(6) 0.0000(6) -0.0008(7)
C9 0.0198(8) 0.0162(8) 0.0176(8) -0.0012(6) 0.0004(6) 0.0005(6)
C7 0.0216(9) 0.0193(8) 0.0187(8) -0.0036(6) 0.0001(7) -0.0004(7)
C14 0.0278(10) 0.0160(8) 0.0280(9) 0.0009(7) -0.0008(7) 0.0008(7)
C20 0.0215(9) 0.0218(9) 0.0261(9) 0.0027(7) -0.0032(7) -0.0026(7)
C5 0.0197(8) 0.0180(8) 0.0175(8) -0.0002(6) 0.0004(6) 0.0002(7)
C12 0.0263(10) 0.0166(8) 0.0196(8) 0.0009(7) 0.0034(7) -0.0006(7)
C4 0.0256(9) 0.0214(8) 0.0176(8) 0.0011(6) -0.0012(7) -0.0006(8)
C11 0.0235(9) 0.0197(8) 0.0221(8) -0.0001(6) -0.0016(7) -0.0017(7)
C15 0.0323(10) 0.0235(9) 0.0246(9) -0.0043(7) -0.0005(8) 0.0021(8)
C10 0.0211(9) 0.0163(7) 0.0187(8) -0.0007(6) -0.0020(7) -0.0003(7)
C18 0.0325(11) 0.0310(10) 0.0214(9) 0.0047(8) 0.0022(8) -0.0054(9)
C16 0.0337(11) 0.0312(10) 0.0218(9) 0.0059(8) -0.0009(7) 0.0029(8)
C19 0.0297(10) 0.0262(9) 0.0230(9) 0.0013(7) -0.0055(7) 0.0032(8)
C1 0.0340(10) 0.0184(8) 0.0214(8) -0.0031(7) -0.0034(7) 0.0032(8)
C2 0.0408(11) 0.0235(9) 0.0199(8) -0.0059(7) -0.0038(8) 0.0045(9)
C3 0.0337(11) 0.0303(10) 0.0173(9) 0.0002(7) 0.0000(7) 0.0052(8)

loop_
_atom_type_symbol
_atom_type_description
_atom_type_scat_dispersion_real
_atom_type_scat_dispersion_imag
_atom_type_scat_source
C C 0.0181 0.0091 'International Tables Vol C Tables 4.2.6.8 and 6.1.1.4'
H H 0.0000 0.0000 'International Tables Vol C Tables 4.2.6.8 and 6.1.1.4'
O O 0.0492 0.0322 'International Tables Vol C Tables 4.2.6.8 and 6.1.1.4'

loop_
_geom_angle_atom_site_label_1
_geom_angle_atom_site_label_2
_geom_angle_atom_site_label_3
_geom_angle
_geom_angle_site_symmetry_1
_geom_angle_site_symmetry_3
_geom_angle_publ_flag
C13 O4 H4 109.5 . . ?
C17 O3 C12 122.08(13) . . ?
O1 C6 C7 118.87(15) . . ?
O1 C6 C5 124.48(15) . . ?
C7 C6 C5 116.64(14) . . ?
O3 C17 C8 119.31(15) . . ?
O2 C17 O3 118.50(15) . . ?
O2 C17 C8 122.18(16) . . ?
O4 C13 C14 109.28(14) . . ?
O4 C13 C12 110.60(14) . . ?
O4 C13 C16 109.49(16) . . ?
C14 C13 C12 107.21(15) . . ?
C14 C13 C16 109.69(15) . . ?
C16 C13 C12 110.53(15) . . ?
C9 C8 C17 121.00(15) . . ?
C7 C8 C17 117.13(15) . . ?
C7 C8 C9 121.86(15) . . ?
C8 C9 H9 106.9 . . ?
C8 C9 C11 108.00(14) . . ?
C8 C9 C10 111.41(14) . . ?
C11 C9 H9 106.9 . . ?
C11 C9 C10 116.12(14) . . ?
C10 C9 H9 106.9 . . ?
C6 C7 H7 118.9 . . ?
C8 C7 C6 122.23(15) . . ?
C8 C7 H7 118.9 . . ?
C13 C14 H14 117.0 . . ?
C15 C14 C13 126.05(17) . . ?
C15 C14 H14 117.0 . . ?
H20A C20 H20B 109.5 . . ?
H20A C20 H20C 109.5 . . ?
H20B C20 H20C 109.5 . . ?
C10 C20 H20A 109.5 . . ?
C10 C20 H20B 109.5 . . ?
C10 C20 H20C 109.5 . . ?
C6 C5 H5 104.4 . . ?
C6 C5 C4 115.22(14) . . ?
C6 C5 C10 109.48(14) . . ?
C4 C5 H5 104.4 . . ?
C4 C5 C10 117.23(15) . . ?
C10 C5 H5 104.4 . . ?
O3 C12 C13 108.36(15) . . ?
O3 C12 H12 106.4 . . ?
O3 C12 C11 111.19(14) . . ?
C13 C12 H12 106.4 . . ?
C11 C12 C13 117.44(15) . . ?
C11 C12 H12 106.4 . . ?
C18 C4 C5 109.18(15) . . ?
C18 C4 C19 108.38(15) . . ?
C18 C4 C3 107.46(16) . . ?
C19 C4 C5 114.20(15) . . ?
C19 C4 C3 110.02(16) . . ?
C3 C4 C5 107.39(14) . . ?
C9 C11 H11A 109.2 . . ?
C9 C11 H11B 109.2 . . ?
C12 C11 C9 112.04(14) . . ?
C12 C11 H11A 109.2 . . ?
C12 C11 H11B 109.2 . . ?
H11A C11 H11B 107.9 . . ?
C14 C15 H15A 120.0 . . ?
C14 C15 H15B 120.0 . . ?
H15A C15 H15B 120.0 . . ?
C9 C10 C5 105.83(14) . . ?
C20 C10 C9 111.52(15) . . ?
C20 C10 C5 112.21(15) . . ?
C1 C10 C9 107.75(14) . . ?
C1 C10 C20 110.21(16) . . ?
C1 C10 C5 109.14(15) . . ?
C4 C18 H18A 109.5 . . ?
C4 C18 H18B 109.5 . . ?
C4 C18 H18C 109.5 . . ?
H18A C18 H18B 109.5 . . ?
H18A C18 H18C 109.5 . . ?
H18B C18 H18C 109.5 . . ?
C13 C16 H16A 109.5 . . ?
C13 C16 H16B 109.5 . . ?
C13 C16 H16C 109.5 . . ?
H16A C16 H16B 109.5 . . ?
H16A C16 H16C 109.5 . . ?
H16B C16 H16C 109.5 . . ?
C4 C19 H19A 109.5 . . ?
C4 C19 H19B 109.5 . . ?
C4 C19 H19C 109.5 . . ?
H19A C19 H19B 109.5 . . ?
H19A C19 H19C 109.5 . . ?
H19B C19 H19C 109.5 . . ?
C10 C1 H1A 108.9 . . ?
C10 C1 H1B 108.9 . . ?
H1A C1 H1B 107.7 . . ?
C2 C1 C10 113.39(14) . . ?
C2 C1 H1A 108.9 . . ?
C2 C1 H1B 108.9 . . ?
C1 C2 H2A 109.6 . . ?
C1 C2 H2B 109.6 . . ?
H2A C2 H2B 108.1 . . ?
C3 C2 C1 110.14(16) . . ?
C3 C2 H2A 109.6 . . ?
C3 C2 H2B 109.6 . . ?
C4 C3 H3A 108.6 . . ?
C4 C3 H3B 108.6 . . ?
C2 C3 C4 114.53(16) . . ?
C2 C3 H3A 108.6 . . ?
C2 C3 H3B 108.6 . . ?
H3A C3 H3B 107.6 . . ?

loop_
_geom_bond_atom_site_label_1
_geom_bond_atom_site_label_2
_geom_bond_distance
_geom_bond_site_symmetry_2
_geom_bond_publ_flag
O4 H4 0.8400 . ?
O4 C13 1.421(2) . ?
O1 C6 1.222(2) . ?
O3 C17 1.345(2) . ?
O3 C12 1.451(2) . ?
O2 C17 1.203(2) . ?
C6 C7 1.476(2) . ?
C6 C5 1.523(2) . ?
C17 C8 1.508(2) . ?
C13 C14 1.510(3) . ?
C13 C12 1.555(3) . ?
C13 C16 1.533(3) . ?
C8 C9 1.505(2) . ?
C8 C7 1.336(2) . ?
C9 H9 1.0000 . ?
C9 C11 1.528(2) . ?
C9 C10 1.553(2) . ?
C7 H7 0.9500 . ?
C14 H14 0.9500 . ?
C14 C15 1.313(3) . ?
C20 H20A 0.9800 . ?
C20 H20B 0.9800 . ?
C20 H20C 0.9800 . ?
C20 C10 1.542(3) . ?
C5 H5 1.0000 . ?
C5 C4 1.562(2) . ?
C5 C10 1.568(2) . ?
C12 H12 1.0000 . ?
C12 C11 1.522(3) . ?
C4 C18 1.535(3) . ?
C4 C19 1.538(3) . ?
C4 C3 1.541(3) . ?
C11 H11A 0.9900 . ?
C11 H11B 0.9900 . ?
C15 H15A 0.9500 . ?
C15 H15B 0.9500 . ?
C10 C1 1.540(2) . ?
C18 H18A 0.9800 . ?
C18 H18B 0.9800 . ?
C18 H18C 0.9800 . ?
C16 H16A 0.9800 . ?
C16 H16B 0.9800 . ?
C16 H16C 0.9800 . ?
C19 H19A 0.9800 . ?
C19 H19B 0.9800 . ?
C19 H19C 0.9800 . ?
C1 H1A 0.9900 . ?
C1 H1B 0.9900 . ?
C1 C2 1.523(2) . ?
C2 H2A 0.9900 . ?
C2 H2B 0.9900 . ?
C2 C3 1.520(3) . ?
C3 H3A 0.9900 . ?
C3 H3B 0.9900 . ?
